data_7200105
loop_
_publ_author_name
'Kendrick, John'
'Gourlay, Matthew D.'
'Neumann, Marcus A.'
'Leusen, Frank J. J.'

_publ_section_title
;
 Predicting spontaneous racemate resolution using recent developments in
 crystal structure prediction
;
_journal_issue 11
_journal_name_full CrystEngComm
_journal_page_first 2391
_journal_page_last 2399
_journal_paper_doi 10.1039/b909038j
_journal_volume 11
_journal_year 2009
_space_group_IT_number 19
_symmetry_cell_setting orthorhombic
_symmetry_Int_Tables_number 19
_symmetry_space_group_name_Hall 'P 2ac 2ab'
_symmetry_space_group_name_H-M 'P 21 21 21'
_cell_angle_alpha 90.000000
_cell_angle_beta 90.000000
_cell_angle_gamma 90.000000
_cell_length_a 10.870353
_cell_length_b 5.288817
_cell_length_c 9.222519
_cell_volume 530.215
_cod_data_source_file 5HMO_enantiopure.cif
_cod_data_source_block 5HMO_E_13
_cod_original_sg_symbol_H-M 'P 2_1 2_1 2_1'
_cod_struct_determination_method theoretical
_cod_database_code 7200105

loop_
_symmetry_equiv_pos_site_id
_symmetry_equiv_pos_as_xyz
1 x,y,z
2 -x+1/2,-y,z+1/2
3 -x,y+1/2,-z+1/2
4 x+1/2,-y+1/2,-z

loop_
_atom_site_label
_atom_site_type_symbol
_atom_site_fract_x
_atom_site_fract_y
_atom_site_fract_z
C46 C 1.365884 0.899452 1.023551
C47 C 1.374054 0.700338 1.145788
O48 O 1.470955 0.525428 1.095559
C49 C 1.493444 0.571059 0.952914
N50 N 1.434795 0.777788 0.908059
O51 O 1.561907 0.427593 0.881742
C52 C 1.256703 0.553090 1.170805
O53 O 1.208983 0.467990 1.035530
H54 H 1.270229 0.933100 0.991637
H55 H 1.407849 1.080101 1.054445
H56 H 1.406620 0.781101 1.248044
H57 H 1.442140 0.846595 0.803862
H58 H 1.276427 0.395328 1.245126
H59 H 1.191618 0.680286 1.226978
H60 H 1.150362 0.329457 1.055551
